data_4070282
loop_
_publ_author_name
'Moreno, Aitor'
'Pregosin, Paul S.'
'Fuentes, Beatriz'
'Veiros, Luis F.'
'Albinati, Alberto'
'Rizzato, Silvia'

_publ_section_title
;
 Ion Pairing and Allyl Dynamics in a Series of
 [Pd(\h3-allyl)(N,N-chelate)](anion) Salts. On the Influence of the
 BPh4&#x2212;Anion
;
_journal_issue 22
_journal_name_full Organometallics
_journal_page_first 6489
_journal_paper_doi 10.1021/om900697e
_journal_volume 28
_journal_year 2009
_chemical_formula_sum 'C22 H29 F6 N2 P Pd'
_chemical_formula_weight 572.84
_chemical_name_common '[Pd(eta3-2-MeC3H4)(py-2-CH=NC6H4(iPr)2-2,6)][PF6]'
_space_group_IT_number 19
_symmetry_cell_setting orthorhombic
_symmetry_space_group_name_Hall 'P 2ac 2ab'
_symmetry_space_group_name_H-M 'P 21 21 21'
_atom_sites_solution_hydrogens geom
_atom_sites_solution_primary direct
_atom_sites_solution_secondary difmap
_audit_creation_method SHELXL-97
_cell_angle_alpha 90.00
_cell_angle_beta 90.00
_cell_angle_gamma 90.00
_cell_formula_units_Z 4
_cell_length_a 8.2983(6)
_cell_length_b 10.1408(7)
_cell_length_c 28.891(2)
_cell_measurement_reflns_used 2897
_cell_measurement_temperature 150(2)
_cell_measurement_theta_max 29.14
_cell_measurement_theta_min 2.45
_cell_volume 2431.2(3)
_computing_cell_refinement 'SAINTPLUS  (Bruker AXS, 1999)'
_computing_data_collection 'SMART      (Bruker AXS, 2001)'
_computing_data_reduction 'SAINTPLUS  (Bruker AXS, 1999)'
_computing_molecular_graphics
;     
 ORTEP for Windows v1.074 (L.J. Farrugia 1997)
 Mercury CSD 2.2 (Build RC5), CCDC, Cambridge
;
_computing_publication_material 'WinGX v1.64.05(L.J. Farrugia, J. Appl. Cryst.,1999,32, 837)'
_computing_structure_refinement 'SHELXL-97 (Acta Cryst.,2008,A64,112)'
_computing_structure_solution 'SHELXS-97 (Sheldrick, 1990)'
_diffrn_ambient_temperature 150(2)
_diffrn_measured_fraction_theta_full 0.936
_diffrn_measured_fraction_theta_max 0.936
_diffrn_measurement_device_type 'Bruker APEX II CCD'
_diffrn_measurement_method 'phi and omega scans'
_diffrn_radiation_monochromator graphite
_diffrn_radiation_source 'fine-focus sealed tube'
_diffrn_radiation_type MoK\a
_diffrn_radiation_wavelength 0.71073
_diffrn_reflns_av_R_equivalents 0.0225
_diffrn_reflns_av_sigmaI/netI 0.0338
_diffrn_reflns_limit_h_max 10
_diffrn_reflns_limit_h_min -10
_diffrn_reflns_limit_k_max 13
_diffrn_reflns_limit_k_min -13
_diffrn_reflns_limit_l_max 33
_diffrn_reflns_limit_l_min -39
_diffrn_reflns_number 14203
_diffrn_reflns_theta_full 29.28
_diffrn_reflns_theta_max 29.28
_diffrn_reflns_theta_min 2.13
_exptl_absorpt_coefficient_mu 0.887
_exptl_absorpt_correction_T_max 1.0000
_exptl_absorpt_correction_T_min 0.8561
_exptl_absorpt_correction_type empirical
_exptl_absorpt_process_details 'Sadabs 2.01 (Bruker AXS, 1999)'
_exptl_crystal_colour yellow
_exptl_crystal_density_diffrn 1.565
_exptl_crystal_density_method 'not measured'
_exptl_crystal_description prismatic
_exptl_crystal_F_000 1160
_exptl_crystal_size_max 0.20
_exptl_crystal_size_mid 0.18
_exptl_crystal_size_min 0.12
_refine_diff_density_max 0.662
_refine_diff_density_min -0.329
_refine_diff_density_rms 0.060
_refine_ls_abs_structure_details 'Flack H D (1983), Acta Cryst. A39, 876-881'
_refine_ls_abs_structure_Flack -0.013(19)
_refine_ls_extinction_method none
_refine_ls_goodness_of_fit_ref 1.022
_refine_ls_hydrogen_treatment mixed
_refine_ls_matrix_type full
_refine_ls_number_parameters 301
_refine_ls_number_reflns 5869
_refine_ls_number_restraints 0
_refine_ls_restrained_S_all 1.022
_refine_ls_R_factor_all 0.0281
_refine_ls_R_factor_gt 0.0260
_refine_ls_shift/su_max 0.006
_refine_ls_shift/su_mean 0.001
_refine_ls_structure_factor_coef Fsqd
_refine_ls_weighting_details 'calc w=1/[\s^2^(Fo^2^)+(0.0300P)^2^+0.3702P] where P=(Fo^2^+2Fc^2^)/3'
_refine_ls_weighting_scheme calc
_refine_ls_wR_factor_gt 0.0584
_refine_ls_wR_factor_ref 0.0597
_reflns_number_gt 5597
_reflns_number_total 5869
_reflns_threshold_expression >2sigma(I)
_cod_data_source_file om900697e_si_002.cif
_cod_data_source_block preg127
_cod_depositor_comments
;
The following automatic conversions were performed:

'_symmetry_cell_setting' value 'Orthorhombic' changed to
'orthorhombic' according to
/home/saulius/struct/CIF-dictionaries/cif_core.dic dictionary named
'cif_core.dic' version 2.4.2 from 2011-04-26.

Automatic conversion script
Id: cif_fix_values 1715 2011-07-08 13:25:40Z adriana 
;
_cod_original_sg_symbol_H-M P212121
_cod_database_code 4070282
_compound_number 3h[PF6]

loop_
_symmetry_equiv_pos_as_xyz
'x, y, z'
'-x+1/2, -y, z+1/2'
'x+1/2, -y+1/2, -z'
'-x, y+1/2, -z+1/2'

loop_
_atom_site_label
_atom_site_type_symbol
_atom_site_fract_x
_atom_site_fract_y
_atom_site_fract_z
_atom_site_U_iso_or_equiv
_atom_site_adp_type
_atom_site_occupancy
_atom_site_symmetry_multiplicity
_atom_site_calc_flag
_atom_site_refinement_flags
_atom_site_disorder_assembly
_atom_site_disorder_group
Pd Pd 0.23233(2) 0.954960(15) 0.410870(6) 0.02103(5) Uani 1 1 d . . .
C1L C 0.0544(4) 0.8569(3) 0.37131(10) 0.0340(6) Uani 1 1 d . . .
C2L C 0.0149(3) 0.8423(2) 0.41901(10) 0.0319(6) Uani 1 1 d . . .
C3L C 0.1391(4) 0.7905(3) 0.44735(11) 0.0349(7) Uani 1 1 d . . .
C4L C -0.1296(4) 0.9073(3) 0.44015(12) 0.0468(8) Uani 1 1 d . . .
H4L1 H -0.2027 0.9366 0.4156 0.070 Uiso 1 1 calc R . .
H4L2 H -0.0951 0.9835 0.4585 0.070 Uiso 1 1 calc R . .
H4L3 H -0.1856 0.8442 0.4602 0.070 Uiso 1 1 calc R . .
N1 N 0.3178(2) 1.10909(17) 0.36899(6) 0.0197(4) Uani 1 1 d . . .
N1' N 0.4141(2) 1.03590(19) 0.45320(6) 0.0223(4) Uani 1 1 d . . .
C2' C 0.4833(3) 1.1452(2) 0.43469(8) 0.0222(5) Uani 1 1 d . . .
C3' C 0.5993(4) 1.2172(3) 0.45798(9) 0.0309(6) Uani 1 1 d . . .
H3' H 0.6436 1.2950 0.4448 0.037 Uiso 1 1 calc R . .
C4' C 0.6498(4) 1.1724(3) 0.50152(10) 0.0379(7) Uani 1 1 d . . .
H4' H 0.7296 1.2196 0.5183 0.046 Uiso 1 1 calc R . .
C5' C 0.5832(4) 1.0598(3) 0.51977(8) 0.0337(6) Uani 1 1 d . . .
H5' H 0.6176 1.0274 0.5490 0.040 Uiso 1 1 calc R . .
C6' C 0.4648(3) 0.9941(2) 0.49486(8) 0.0284(6) Uani 1 1 d . . .
H6' H 0.4179 0.9169 0.5077 0.034 Uiso 1 1 calc R . .
C7' C 0.4265(3) 1.1802(2) 0.38815(8) 0.0211(5) Uani 1 1 d . . .
H7' H 0.4698 1.2545 0.3725 0.025 Uiso 1 1 calc R . .
C2 C 0.2626(3) 1.1387(2) 0.32235(7) 0.0212(4) Uani 1 1 d . . .
C3 C 0.1561(3) 1.2442(2) 0.31531(8) 0.0246(5) Uani 1 1 d . B .
C4 C 0.1042(4) 1.2642(3) 0.26954(9) 0.0309(6) Uani 1 1 d . . .
H4 H 0.0323 1.3348 0.2632 0.037 Uiso 1 1 calc R . .
C5 C 0.1540(4) 1.1850(3) 0.23355(9) 0.0311(6) Uani 1 1 d . . .
H5 H 0.1171 1.2019 0.2030 0.037 Uiso 1 1 calc R . .
C6 C 0.2577(4) 1.0806(2) 0.24190(8) 0.0303(6) Uani 1 1 d . . .
H6 H 0.2914 1.0264 0.2169 0.036 Uiso 1 1 calc R . .
C7 C 0.3134(3) 1.0540(2) 0.28653(8) 0.0244(5) Uani 1 1 d . . .
C8 C 0.4308(3) 0.9433(2) 0.29650(8) 0.0296(5) Uani 1 1 d . . .
H8 H 0.4095 0.9123 0.3288 0.036 Uiso 1 1 calc R . .
C9 C 0.6065(4) 0.9913(3) 0.29478(12) 0.0459(8) Uani 1 1 d . . .
H9A H 0.6789 0.9175 0.3015 0.069 Uiso 1 1 calc R . .
H9B H 0.6223 1.0609 0.3179 0.069 Uiso 1 1 calc R . .
H9C H 0.6301 1.0262 0.2639 0.069 Uiso 1 1 calc R . .
C10 C 0.4073(5) 0.8242(3) 0.26426(11) 0.0452(8) Uani 1 1 d . . .
H10A H 0.4855 0.7554 0.2722 0.068 Uiso 1 1 calc R . .
H10B H 0.4236 0.8517 0.2321 0.068 Uiso 1 1 calc R . .
H10C H 0.2978 0.7895 0.2679 0.068 Uiso 1 1 calc R . .
C11 C 0.0920(4) 1.3278(2) 0.35495(9) 0.0332(6) Uani 1 1 d . . .
H11 H 0.1539 1.3138 0.3842 0.040 Uiso 1 1 calc R A 1
C12 C 0.0762(5) 1.4710(3) 0.34291(11) 0.0541(9) Uani 1 1 d . B .
H12A H 0.1813 1.5054 0.3332 0.081 Uiso 1 1 calc R . .
H12B H 0.0384 1.5200 0.3701 0.081 Uiso 1 1 calc R . .
H12C H -0.0014 1.4812 0.3176 0.081 Uiso 1 1 calc R . .
C13A C -0.0932(11) 1.2855(8) 0.3600(4) 0.053(3) Uiso 0.495(16) 1 d P B 1
H13A H -0.0995 1.1918 0.3682 0.079 Uiso 0.495(16) 1 calc PR B 1
H13B H -0.1491 1.3005 0.3306 0.079 Uiso 0.495(16) 1 calc PR B 1
H13C H -0.1441 1.3383 0.3844 0.079 Uiso 0.495(16) 1 calc PR B 1
C13B C -0.0470(10) 1.2635(6) 0.3793(3) 0.040(2) Uiso 0.505(16) 1 d P B 2
H13D H -0.0212 1.1708 0.3854 0.061 Uiso 0.505(16) 1 calc PR B 2
H13E H -0.1433 1.2687 0.3598 0.061 Uiso 0.505(16) 1 calc PR B 2
H13F H -0.0672 1.3090 0.4087 0.061 Uiso 0.505(16) 1 calc PR B 2
H1L1 H -0.014(4) 0.907(3) 0.3503(12) 0.048 Uiso 1 1 d . . .
H1L2 H 0.117(4) 0.793(3) 0.3540(12) 0.048 Uiso 1 1 d . . .
H3L1 H 0.124(4) 0.798(3) 0.4812(12) 0.048 Uiso 1 1 d . . .
H3L2 H 0.211(4) 0.725(3) 0.4354(11) 0.048 Uiso 1 1 d . . .
P P 0.55456(9) 0.59059(7) 0.40079(2) 0.03037(16) Uani 1 1 d . . .
F1 F 0.6881(3) 0.67442(19) 0.37456(7) 0.0638(6) Uani 1 1 d . . .
F2 F 0.6891(2) 0.5312(2) 0.43424(7) 0.0597(5) Uani 1 1 d . . .
F3 F 0.5265(2) 0.70859(17) 0.43718(6) 0.0482(5) Uani 1 1 d . . .
F4 F 0.4202(3) 0.6506(2) 0.36798(7) 0.0662(6) Uani 1 1 d . . .
F5 F 0.4211(2) 0.50479(18) 0.42659(6) 0.0526(5) Uani 1 1 d . . .
F6 F 0.5817(2) 0.47118(17) 0.36533(6) 0.0511(5) Uani 1 1 d . . .

loop_
_atom_site_aniso_label
_atom_site_aniso_U_11
_atom_site_aniso_U_22
_atom_site_aniso_U_33
_atom_site_aniso_U_23
_atom_site_aniso_U_13
_atom_site_aniso_U_12
Pd 0.02192(9) 0.01919(7) 0.02199(8) 0.00146(7) -0.00149(7) -0.00200(7)
C1L 0.0315(18) 0.0299(13) 0.0405(15) -0.0066(12) -0.0058(13) -0.0103(12)
C2L 0.0289(15) 0.0217(11) 0.0452(16) -0.0025(10) 0.0018(12) -0.0081(10)
C3L 0.0376(19) 0.0253(13) 0.0417(16) 0.0048(12) 0.0035(13) -0.0056(12)
C4L 0.0298(19) 0.0442(16) 0.066(2) -0.0028(15) 0.0095(15) -0.0061(13)
N1 0.0187(11) 0.0184(9) 0.0221(9) 0.0008(7) 0.0005(8) 0.0036(7)
N1' 0.0208(11) 0.0231(9) 0.0231(9) -0.0006(8) -0.0019(7) 0.0035(9)
C2' 0.0198(14) 0.0230(11) 0.0237(12) -0.0008(9) -0.0002(9) 0.0036(9)
C3' 0.0292(16) 0.0305(13) 0.0329(14) -0.0025(11) -0.0028(12) -0.0063(11)
C4' 0.0364(18) 0.0420(15) 0.0355(15) -0.0068(12) -0.0135(13) -0.0040(13)
C5' 0.0376(16) 0.0407(15) 0.0229(11) -0.0009(11) -0.0089(10) 0.0053(13)
C6' 0.0318(15) 0.0306(12) 0.0226(11) 0.0038(9) -0.0012(10) 0.0044(10)
C7' 0.0215(14) 0.0193(10) 0.0226(11) -0.0007(8) -0.0011(10) 0.0008(9)
C2 0.0213(13) 0.0223(9) 0.0201(9) 0.0029(8) -0.0016(10) -0.0002(10)
C3 0.0255(14) 0.0230(11) 0.0255(12) 0.0034(9) -0.0015(10) 0.0006(10)
C4 0.0288(16) 0.0315(13) 0.0324(13) 0.0093(11) -0.0072(11) 0.0022(11)
C5 0.0372(16) 0.0347(13) 0.0215(12) 0.0059(10) -0.0093(11) -0.0074(12)
C6 0.0376(16) 0.0316(11) 0.0218(10) -0.0028(8) -0.0030(11) -0.0034(12)
C7 0.0252(13) 0.0227(11) 0.0253(11) 0.0014(10) -0.0001(9) -0.0031(10)
C8 0.0374(15) 0.0249(12) 0.0266(11) -0.0028(10) -0.0002(10) 0.0064(12)
C9 0.0374(19) 0.0387(16) 0.062(2) -0.0064(14) -0.0016(15) 0.0079(13)
C10 0.059(2) 0.0338(14) 0.0429(17) -0.0144(13) -0.0078(16) 0.0088(14)
C11 0.0386(18) 0.0288(13) 0.0321(14) 0.0017(10) 0.0009(12) 0.0117(12)
C12 0.088(3) 0.0292(14) 0.0449(17) -0.0060(13) -0.0135(17) 0.0105(17)
P 0.0329(4) 0.0299(3) 0.0283(3) 0.0003(2) 0.0025(3) -0.0021(3)
F1 0.0816(17) 0.0504(11) 0.0595(12) -0.0081(9) 0.0322(11) -0.0289(11)
F2 0.0500(12) 0.0591(11) 0.0699(12) 0.0026(10) -0.0212(10) 0.0103(10)
F3 0.0513(13) 0.0455(10) 0.0478(10) -0.0164(8) 0.0056(9) 0.0013(9)
F4 0.0863(18) 0.0549(12) 0.0574(12) 0.0055(10) -0.0329(12) 0.0110(12)
F5 0.0499(12) 0.0580(11) 0.0499(10) 0.0018(8) 0.0164(9) -0.0184(9)
F6 0.0671(13) 0.0374(9) 0.0488(10) -0.0122(8) 0.0178(9) -0.0088(9)

loop_
_atom_type_symbol
_atom_type_description
_atom_type_scat_dispersion_real
_atom_type_scat_dispersion_imag
_atom_type_scat_source
C C 0.0033 0.0016 'International Tables Vol C Tables 4.2.6.8 and 6.1.1.4'
H H 0.0000 0.0000 'International Tables Vol C Tables 4.2.6.8 and 6.1.1.4'
N N 0.0061 0.0033 'International Tables Vol C Tables 4.2.6.8 and 6.1.1.4'
F F 0.0171 0.0103 'International Tables Vol C Tables 4.2.6.8 and 6.1.1.4'
P P 0.1023 0.0942 'International Tables Vol C Tables 4.2.6.8 and 6.1.1.4'
Pd Pd -0.9988 1.0072 'International Tables Vol C Tables 4.2.6.8 and 6.1.1.4'

loop_
_geom_angle_atom_site_label_1
_geom_angle_atom_site_label_2
_geom_angle_atom_site_label_3
_geom_angle
N1 Pd N1' 78.63(8)
N1 Pd C1L 105.91(10)
N1' Pd C1L 174.74(10)
N1 Pd C3L 174.62(10)
N1' Pd C3L 106.21(10)
C1L Pd C3L 69.14(12)
N1 Pd C2L 137.93(9)
N1' Pd C2L 138.11(9)
C1L Pd C2L 39.02(11)
C3L Pd C2L 38.78(11)
C2L C1L Pd 71.75(16)
C2L C1L H1L1 121(2)
Pd C1L H1L1 119.8(19)
C2L C1L H1L2 123(2)
Pd C1L H1L2 103(2)
H1L1 C1L H1L2 110(3)
C3L C2L C1L 115.5(3)
C3L C2L C4L 120.6(3)
C1L C2L C4L 122.2(3)
C3L C2L Pd 69.49(16)
C1L C2L Pd 69.22(15)
C4L C2L Pd 118.88(17)
C2L C3L Pd 71.73(15)
C2L C3L H3L1 117(2)
Pd C3L H3L1 118.7(19)
C2L C3L H3L2 120(2)
Pd C3L H3L2 98.0(19)
H3L1 C3L H3L2 119(3)
C2L C4L H4L1 109.5
C2L C4L H4L2 109.5
H4L1 C4L H4L2 109.5
C2L C4L H4L3 109.5
H4L1 C4L H4L3 109.5
H4L2 C4L H4L3 109.5
C7' N1 C2 120.4(2)
C7' N1 Pd 114.07(16)
C2 N1 Pd 125.54(15)
C6' N1' C2' 118.5(2)
C6' N1' Pd 128.37(17)
C2' N1' Pd 113.08(15)
N1' C2' C3' 122.3(2)
N1' C2' C7' 114.9(2)
C3' C2' C7' 122.8(2)
C2' C3' C4' 118.3(3)
C2' C3' H3' 120.9
C4' C3' H3' 120.9
C5' C4' C3' 119.6(3)
C5' C4' H4' 120.2
C3' C4' H4' 120.2
C4' C5' C6' 119.0(2)
C4' C5' H5' 120.5
C6' C5' H5' 120.5
N1' C6' C5' 122.3(2)
N1' C6' H6' 118.8
C5' C6' H6' 118.8
N1 C7' C2' 119.1(2)
N1 C7' H7' 120.5
C2' C7' H7' 120.5
C3 C2 C7 123.2(2)
C3 C2 N1 119.36(19)
C7 C2 N1 117.4(2)
C2 C3 C4 116.1(2)
C2 C3 C11 122.4(2)
C4 C3 C11 121.4(2)
C5 C4 C3 122.3(2)
C5 C4 H4 118.8
C3 C4 H4 118.8
C4 C5 C6 120.0(2)
C4 C5 H5 120.0
C6 C5 H5 120.0
C5 C6 C7 120.9(2)
C5 C6 H6 119.5
C7 C6 H6 119.5
C6 C7 C2 117.5(2)
C6 C7 C8 122.1(2)
C2 C7 C8 120.3(2)
C7 C8 C10 112.7(2)
C7 C8 C9 111.6(2)
C10 C8 C9 110.4(2)
C7 C8 H8 107.3
C10 C8 H8 107.3
C9 C8 H8 107.3
C8 C9 H9A 109.5
C8 C9 H9B 109.5
H9A C9 H9B 109.5
C8 C9 H9C 109.5
H9A C9 H9C 109.5
H9B C9 H9C 109.5
C8 C10 H10A 109.5
C8 C10 H10B 109.5
H10A C10 H10B 109.5
C8 C10 H10C 109.5
H10A C10 H10C 109.5
H10B C10 H10C 109.5
C12 C11 C13B 117.6(4)
C12 C11 C3 113.3(2)
C13B C11 C3 112.4(3)
C12 C11 C13A 101.4(4)
C13B C11 C13A 26.3(3)
C3 C11 C13A 104.8(4)
C12 C11 H11 112.2
C13B C11 H11 86.4
C3 C11 H11 112.2
C13A C11 H11 112.2
C11 C12 H12A 109.5
C11 C12 H12B 109.5
H12A C12 H12B 109.5
C11 C12 H12C 109.5
H12A C12 H12C 109.5
H12B C12 H12C 109.5
C11 C13A H13A 109.5
C11 C13A H13B 109.5
H13A C13A H13B 109.5
C11 C13A H13C 109.5
H13A C13A H13C 109.5
H13B C13A H13C 109.5
C11 C13B H13D 109.5
C11 C13B H13E 109.5
H13D C13B H13E 109.5
C11 C13B H13F 109.5
H13D C13B H13F 109.5
H13E C13B H13F 109.5
F4 P F1 89.98(13)
F4 P F5 90.03(13)
F1 P F5 179.17(11)
F4 P F2 179.37(13)
F1 P F2 90.16(13)
F5 P F2 89.84(12)
F4 P F6 90.40(11)
F1 P F6 90.07(10)
F5 P F6 89.10(10)
F2 P F6 90.21(11)
F4 P F3 90.18(11)
F1 P F3 90.84(10)
F5 P F3 89.99(10)
F2 P F3 89.20(11)
F6 P F3 178.92(10)

loop_
_geom_bond_atom_site_label_1
_geom_bond_atom_site_label_2
_geom_bond_distance
Pd N1 2.0999(19)
Pd N1' 2.108(2)
Pd C1L 2.115(3)
Pd C3L 2.119(3)
Pd C2L 2.149(3)
C1L C2L 1.424(4)
C1L H1L1 0.98(3)
C1L H1L2 0.97(4)
C2L C3L 1.417(4)
C2L C4L 1.498(4)
C3L H3L1 0.99(3)
C3L H3L2 0.95(3)
C4L H4L1 0.9800
C4L H4L2 0.9800
C4L H4L3 0.9800
N1 C7' 1.281(3)
N1 C2 1.455(3)
N1' C6' 1.343(3)
N1' C2' 1.358(3)
C2' C3' 1.383(4)
C2' C7' 1.468(3)
C3' C4' 1.402(4)
C3' H3' 0.9500
C4' C5' 1.374(4)
C4' H4' 0.9500
C5' C6' 1.388(4)
C5' H5' 0.9500
C6' H6' 0.9500
C7' H7' 0.9500
C2 C3 1.402(3)
C2 C7 1.409(3)
C3 C4 1.406(4)
C3 C11 1.521(3)
C4 C5 1.377(4)
C4 H4 0.9500
C5 C6 1.386(4)
C5 H5 0.9500
C6 C7 1.396(3)
C6 H6 0.9500
C7 C8 1.514(3)
C8 C10 1.538(3)
C8 C9 1.538(4)
C8 H8 1.0000
C9 H9A 0.9800
C9 H9B 0.9800
C9 H9C 0.9800
C10 H10A 0.9800
C10 H10B 0.9800
C10 H10C 0.9800
C11 C12 1.499(4)
C11 C13B 1.500(7)
C11 C13A 1.602(9)
C11 H11 1.0000
C12 H12A 0.9800
C12 H12B 0.9800
C12 H12C 0.9800
C13A H13A 0.9800
C13A H13B 0.9800
C13A H13C 0.9800
C13B H13D 0.9800
C13B H13E 0.9800
C13B H13F 0.9800
P F4 1.585(2)
P F1 1.589(2)
P F5 1.5938(18)
P F2 1.5947(19)
P F6 1.6021(17)
P F3 1.6098(18)

loop_
_geom_torsion_atom_site_label_1
_geom_torsion_atom_site_label_2
_geom_torsion_atom_site_label_3
_geom_torsion_atom_site_label_4
_geom_torsion
N1 Pd C1L C2L -150.95(15)
N1' Pd C1L C2L 59.5(12)
C3L Pd C1L C2L 31.27(17)
Pd C1L C2L C3L -53.4(2)
Pd C1L C2L C4L 111.8(2)
N1 Pd C2L C3L 173.43(16)
N1' Pd C2L C3L -44.0(2)
C1L Pd C2L C3L 129.3(3)
N1 Pd C2L C1L 44.2(2)
N1' Pd C2L C1L -173.21(16)
C3L Pd C2L C1L -129.3(3)
N1 Pd C2L C4L -72.1(3)
N1' Pd C2L C4L 70.5(3)
C1L Pd C2L C4L -116.2(3)
C3L Pd C2L C4L 114.5(3)
C1L C2L C3L Pd 53.3(2)
C4L C2L C3L Pd -112.2(2)
N1 Pd C3L C2L -54.9(12)
N1' Pd C3L C2L 151.14(15)
C1L Pd C3L C2L -31.45(17)
N1' Pd N1 C7' -3.43(16)
C1L Pd N1 C7' 179.29(18)
C3L Pd N1 C7' -158.0(11)
C2L Pd N1 C7' 152.14(17)
N1' Pd N1 C2 177.17(19)
C1L Pd N1 C2 -0.1(2)
C3L Pd N1 C2 22.6(12)
C2L Pd N1 C2 -27.3(2)
N1 Pd N1' C6' -177.2(2)
C1L Pd N1' C6' -27.0(12)
C3L Pd N1' C6' 0.4(2)
C2L Pd N1' C6' 27.3(3)
N1 Pd N1' C2' 3.88(16)
C1L Pd N1' C2' 154.0(11)
C3L Pd N1' C2' -178.52(17)
C2L Pd N1' C2' -151.60(17)
C6' N1' C2' C3' -2.4(4)
Pd N1' C2' C3' 176.6(2)
C6' N1' C2' C7' 177.1(2)
Pd N1' C2' C7' -3.8(2)
N1' C2' C3' C4' 2.1(4)
C7' C2' C3' C4' -177.5(2)
C2' C3' C4' C5' -0.2(4)
C3' C4' C5' C6' -1.1(4)
C2' N1' C6' C5' 1.0(4)
Pd N1' C6' C5' -177.90(19)
C4' C5' C6' N1' 0.8(4)
C2 N1 C7' C2' -178.1(2)
Pd N1 C7' C2' 2.5(3)
N1' C2' C7' N1 0.9(3)
C3' C2' C7' N1 -179.5(2)
C7' N1 C2 C3 -76.9(3)
Pd N1 C2 C3 102.5(2)
C7' N1 C2 C7 106.5(3)
Pd N1 C2 C7 -74.2(3)
C7 C2 C3 C4 -1.6(4)
N1 C2 C3 C4 -178.1(2)
C7 C2 C3 C11 174.9(2)
N1 C2 C3 C11 -1.5(4)
C2 C3 C4 C5 0.2(4)
C11 C3 C4 C5 -176.3(3)
C3 C4 C5 C6 0.6(4)
C4 C5 C6 C7 -0.1(4)
C5 C6 C7 C2 -1.2(4)
C5 C6 C7 C8 -178.1(2)
C3 C2 C7 C6 2.1(4)
N1 C2 C7 C6 178.6(2)
C3 C2 C7 C8 179.0(2)
N1 C2 C7 C8 -4.4(3)
C6 C7 C8 C10 -33.0(4)
C2 C7 C8 C10 150.2(3)
C6 C7 C8 C9 92.0(3)
C2 C7 C8 C9 -84.9(3)
C2 C3 C11 C12 142.6(3)
C4 C3 C11 C12 -41.1(4)
C2 C3 C11 C13B -81.2(5)
C4 C3 C11 C13B 95.1(5)
C2 C3 C11 C13A -107.8(5)
C4 C3 C11 C13A 68.5(5)
